data_7207498
loop_
_publ_author_name
'Bolduc, Andr\'eanne'
'Dufresne, St\'ephane'
'Skene, W. G.'

_publ_section_title
;
 Chemical doping of EDOT azomethine derivatives: insight into the
 oxidative and hydrolytic stability
;
_journal_issue 11
_journal_name_full 'Journal of Materials Chemistry'
_journal_page_first 5053
_journal_paper_doi 10.1039/c2jm14248a
_journal_volume 22
_journal_year 2012
_chemical_compound_source 'Synthesized by the authors. See text'
_chemical_formula_moiety 'C22 H20 N2 O6 S3, C1 H2 Cl2'
_chemical_formula_sum 'C23 H22 Cl2 N2 O6 S3'
_chemical_formula_weight 589.78
_chemical_name_systematic
;
?
;
_space_group_IT_number 2
_symmetry_cell_setting triclinic
_symmetry_space_group_name_Hall '-P 1'
_symmetry_space_group_name_H-M 'P -1'
_atom_sites_solution_hydrogens geom
_atom_sites_solution_primary direct
_atom_sites_solution_secondary difmap
_audit_creation_method SHELXL-97
_cell_angle_alpha 68.1220(10)
_cell_angle_beta 84.327(2)
_cell_angle_gamma 85.734(2)
_cell_formula_units_Z 2
_cell_length_a 8.9605(2)
_cell_length_b 10.9189(3)
_cell_length_c 14.3701(4)
_cell_measurement_reflns_used 25
_cell_measurement_temperature 150(2)
_cell_measurement_theta_max 30.00
_cell_measurement_theta_min 15.00
_cell_volume 1297.23(6)
_computing_cell_refinement 'SMART (Bruker, 2003)'
_computing_data_collection 'SMART (Bruker, 2003)'
_computing_data_reduction 'SAINT (Bruker, 2004)'
_computing_molecular_graphics 'SHELXTL (Bruker, 1997)'
_computing_publication_material 'UdMX (local program)'
_computing_structure_refinement 'SHELXL97 (Sheldrick, 1997)'
_computing_structure_solution 'SHELXS97 (Sheldrick, 1997)'
_diffrn_ambient_temperature 150(2)
_diffrn_detector_area_resol_mean 5.5
_diffrn_measured_fraction_theta_full 0.952
_diffrn_measured_fraction_theta_max 0.952
_diffrn_measurement_device_type 'Bruker Microstar'
_diffrn_measurement_method \w
_diffrn_radiation_monochromator 'Helios optics'
_diffrn_radiation_source 'Micro source'
_diffrn_radiation_type CuK\a
_diffrn_radiation_wavelength 1.54178
_diffrn_reflns_av_R_equivalents 0.052
_diffrn_reflns_av_sigmaI/netI 0.0449
_diffrn_reflns_limit_h_max 10
_diffrn_reflns_limit_h_min -9
_diffrn_reflns_limit_k_max 13
_diffrn_reflns_limit_k_min -13
_diffrn_reflns_limit_l_max 17
_diffrn_reflns_limit_l_min -17
_diffrn_reflns_number 20840
_diffrn_reflns_theta_full 68.22
_diffrn_reflns_theta_max 68.22
_diffrn_reflns_theta_min 3.32
_diffrn_standards_decay_% 0.00
_diffrn_standards_interval_time 1080
_diffrn_standards_number 5
_exptl_absorpt_coefficient_mu 4.884
_exptl_absorpt_correction_T_max 0.82500
_exptl_absorpt_correction_T_min 0.7400
_exptl_absorpt_correction_type multi-scan
_exptl_absorpt_process_details 'Sadabs (Sheldrick, 1996)'
_exptl_crystal_colour red
_exptl_crystal_density_diffrn 1.510
_exptl_crystal_density_method 'not measured'
_exptl_crystal_description platelet
_exptl_crystal_F_000 608.2
_exptl_crystal_size_max 0.10
_exptl_crystal_size_mid 0.05
_exptl_crystal_size_min 0.04
_refine_diff_density_max 1.275
_refine_diff_density_min -1.275
_refine_diff_density_rms 0.093
_refine_ls_extinction_method none
_refine_ls_goodness_of_fit_ref 1.077
_refine_ls_hydrogen_treatment constr
_refine_ls_matrix_type full
_refine_ls_number_parameters 337
_refine_ls_number_reflns 4100
_refine_ls_number_restraints 39
_refine_ls_restrained_S_all 1.072
_refine_ls_R_factor_all 0.0895
_refine_ls_R_factor_gt 0.0674
_refine_ls_shift/su_max 0.000
_refine_ls_shift/su_mean 0.000
_refine_ls_structure_factor_coef Fsqd
_refine_ls_weighting_details 'calc w=1/[\s^2^(Fo^2^)+(0.1153P)^2^+1.4138P] where P=(Fo^2^+2Fc^2^)/3'
_refine_ls_weighting_scheme calc
_refine_ls_wR_factor_gt 0.1864
_refine_ls_wR_factor_ref 0.2004
_reflns_number_gt 2961
_reflns_number_total 4754
_reflns_threshold_expression I>2\s(I)
_cod_data_source_file c2jm14248a.txt
_cod_data_source_block sken41
_cod_depositor_comments
;
The following automatic conversions were performed:

'_symmetry_cell_setting' value 'Triclinic' changed to 'triclinic'
according to /home/saulius/struct/CIF-dictionaries/cif_core.dic
dictionary named 'cif_core.dic' version 2.4.1 from
2010-06-29.

'_geom_bond_publ_flag' value 'Y' changed to 'y'
according to /home/saulius/struct/CIF-dictionaries/cif_core.dic
dictionary named 'cif_core.dic' version 2.4.1 from 2010-06-29 (40
times).

'_geom_angle_publ_flag' value 'Y' changed to 'y' according
to /home/saulius/struct/CIF-dictionaries/cif_core.dic dictionary
named 'cif_core.dic' version 2.4.1 from 2010-06-29 (51
time).

'_geom_torsion_publ_flag' value 'Y' changed to 'y' according
to /home/saulius/struct/CIF-dictionaries/cif_core.dic dictionary
named 'cif_core.dic' version 2.4.1 from 2010-06-29 (67 times).

Automatic conversion script
Id: cif_fix_values 1715 2011-07-08 13:25:40Z adriana 
;
_cod_original_sg_symbol_H-M P-1
_cod_database_code 7207498

loop_
_symmetry_equiv_pos_as_xyz
'x, y, z'
'-x, -y, -z'

loop_
_atom_site_label
_atom_site_type_symbol
_atom_site_fract_x
_atom_site_fract_y
_atom_site_fract_z
_atom_site_U_iso_or_equiv
_atom_site_adp_type
_atom_site_occupancy
_atom_site_symmetry_multiplicity
_atom_site_calc_flag
_atom_site_refinement_flags
_atom_site_disorder_assembly
_atom_site_disorder_group
S2 S 0.01308(15) 1.05162(11) 0.13190(8) 0.0310(3) Uani 1 1 d . . .
S3 S 0.49233(16) 0.76687(11) 0.00634(9) 0.0373(4) Uani 1 1 d . . .
S1 S -0.43795(18) 1.23743(12) 0.35710(10) 0.0467(4) Uani 1 1 d . . .
O6 O 0.1336(4) 0.6835(3) 0.4345(2) 0.0354(8) Uani 1 1 d . . .
O4 O -0.0952(4) 0.9217(3) 0.4698(2) 0.0368(9) Uani 1 1 d . . .
O1 O 0.3635(4) 1.1077(3) -0.1820(2) 0.0356(8) Uani 1 1 d . . .
N2 N 0.2285(5) 0.8643(4) 0.1199(3) 0.0289(9) Uani 1 1 d . . .
O5 O 0.2107(5) 0.6253(3) 0.3032(3) 0.0450(10) Uani 1 1 d . . .
O3 O -0.2120(4) 0.7598(3) 0.4484(2) 0.0358(9) Uani 1 1 d . . .
O2 O 0.6197(4) 0.9950(3) -0.2656(2) 0.0380(9) Uani 1 1 d . . .
C17 C -0.1246(6) 0.8485(4) 0.4192(3) 0.0297(11) Uani 1 1 d . . .
N1 N -0.2012(5) 1.0960(3) 0.2712(3) 0.0303(10) Uani 1 1 d . . .
C7 C -0.0444(6) 0.8971(4) 0.3163(3) 0.0262(11) Uani 1 1 d . . .
C8 C 0.0716(6) 0.8298(4) 0.2767(3) 0.0275(11) Uani 1 1 d . . .
C20 C 0.1470(6) 0.7025(4) 0.3362(3) 0.0304(11) Uani 1 1 d . . .
C10 C 0.2641(6) 0.9421(4) 0.0279(3) 0.0289(11) Uani 1 1 d . . .
H10 H 0.2093 1.0238 0.0011 0.035 Uiso 1 1 calc R . .
C11 C 0.3808(6) 0.9103(4) -0.0340(3) 0.0299(11) Uani 1 1 d . . .
C12 C 0.4295(6) 0.9894(4) -0.1310(3) 0.0294(12) Uani 1 1 d . . .
C13 C 0.5548(6) 0.9327(4) -0.1717(3) 0.0303(12) Uani 1 1 d . . .
C5 C -0.2356(6) 1.2117(4) 0.2094(4) 0.0319(12) Uani 1 1 d . . .
H5 H -0.1852 1.2437 0.1441 0.038 Uiso 1 1 calc R . .
C9 C 0.1155(6) 0.9012(4) 0.1771(3) 0.0282(11) Uani 1 1 d . . .
C6 C -0.0878(6) 1.0161(4) 0.2482(3) 0.0293(11) Uani 1 1 d . . .
C4 C -0.3498(6) 1.2934(4) 0.2379(4) 0.0339(12) Uani 1 1 d . . .
C16 C 0.4560(7) 1.1845(5) -0.2704(3) 0.0393(13) Uani 1 1 d . . .
H16A H 0.5373 1.2232 -0.2497 0.047 Uiso 1 1 calc R . .
H16B H 0.3942 1.2578 -0.3150 0.047 Uiso 1 1 calc R . .
C18 C -0.1827(7) 0.9038(6) 0.5641(4) 0.0461(15) Uani 1 1 d . . .
H18A H -0.2874 0.8858 0.5583 0.055 Uiso 1 1 calc R . .
H18B H -0.1843 0.9862 0.5779 0.055 Uiso 1 1 calc R . .
C21 C 0.2011(7) 0.5596(5) 0.4998(4) 0.0457(14) Uani 1 1 d . . .
H21A H 0.3119 0.5614 0.4887 0.055 Uiso 1 1 calc R . .
H21B H 0.1677 0.4850 0.4847 0.055 Uiso 1 1 calc R . .
C3 C -0.4032(6) 1.4214(5) 0.1779(4) 0.0383(13) Uani 1 1 d . . .
H3 H -0.3698 1.4692 0.1098 0.046 Uiso 1 1 calc R . .
C15 C 0.5240(7) 1.0987(5) -0.3274(4) 0.0401(13) Uani 1 1 d . . .
H15A H 0.4428 1.0597 -0.3480 0.048 Uiso 1 1 calc R . .
H15B H 0.5828 1.1537 -0.3889 0.048 Uiso 1 1 calc R . .
C2 C -0.5153(7) 1.4666(5) 0.2365(4) 0.0455(15) Uani 1 1 d . . .
H2 H -0.5650 1.5510 0.2112 0.055 Uiso 1 1 calc R . .
C1 C -0.5451(7) 1.3794(5) 0.3312(4) 0.0457(14) Uani 1 1 d . . .
H1 H -0.6181 1.3959 0.3782 0.055 Uiso 1 1 calc R . .
C22 C 0.1538(8) 0.5424(6) 0.6056(4) 0.0550(17) Uani 1 1 d . . .
H22A H 0.1837 0.6183 0.6191 0.082 Uiso 1 1 calc R . .
H22B H 0.2019 0.4614 0.6508 0.082 Uiso 1 1 calc R . .
H22C H 0.0445 0.5361 0.6168 0.082 Uiso 1 1 calc R . .
C14 C 0.5995(7) 0.8138(5) -0.1062(4) 0.0379(13) Uani 1 1 d . . .
H14 H 0.6814 0.7617 -0.1208 0.045 Uiso 1 1 calc R . .
C19 C -0.1197(8) 0.7930(6) 0.6489(4) 0.0563(17) Uani 1 1 d . . .
H19A H -0.1402 0.7089 0.6438 0.084 Uiso 1 1 calc R . .
H19B H -0.1662 0.7959 0.7127 0.084 Uiso 1 1 calc R . .
H19C H -0.0110 0.8010 0.6462 0.084 Uiso 1 1 calc R . .
Cl1 Cl 1.108(2) 0.3307(18) 0.8902(19) 0.062(2) Uani 0.543(4) 1 d PDU A 1
Cl2 Cl 0.8543(6) 0.4927(5) 0.9385(3) 0.1126(14) Uani 0.543(4) 1 d PDU A 1
C99 C 0.939(2) 0.4271(16) 0.8563(10) 0.086(5) Uani 0.543(4) 1 d PDU A 1
H99A H 0.9609 0.5004 0.7913 0.104 Uiso 0.543(4) 1 calc PR A 1
H99B H 0.8664 0.3711 0.8448 0.104 Uiso 0.543(4) 1 calc PR A 1
Cl1' Cl 1.107(3) 0.317(2) 0.884(2) 0.062(2) Uani 0.46 1 d PDU A 2
Cl2' Cl 0.9302(7) 0.5572(6) 0.8659(4) 0.1126(14) Uani 0.46 1 d PDU A 2
C99' C 0.925(3) 0.3887(14) 0.9036(14) 0.086(5) Uani 0.46 1 d PDU A 2
H99C H 0.8526 0.3665 0.8652 0.104 Uiso 0.457(4) 1 calc PR A 2
H99D H 0.8901 0.3510 0.9758 0.104 Uiso 0.457(4) 1 calc PR A 2

loop_
_atom_site_aniso_label
_atom_site_aniso_U_11
_atom_site_aniso_U_22
_atom_site_aniso_U_33
_atom_site_aniso_U_23
_atom_site_aniso_U_13
_atom_site_aniso_U_12
S2 0.0285(9) 0.0333(6) 0.0272(6) -0.0085(4) 0.0024(5) 0.0021(5)
S3 0.0385(10) 0.0351(6) 0.0339(6) -0.0103(5) 0.0050(6) 0.0022(5)
S1 0.0441(11) 0.0399(7) 0.0502(8) -0.0135(6) 0.0101(7) -0.0002(6)
O6 0.037(2) 0.0369(16) 0.0294(16) -0.0104(13) -0.0025(16) 0.0070(15)
O4 0.036(2) 0.0485(19) 0.0317(17) -0.0230(14) 0.0117(16) -0.0121(16)
O1 0.032(2) 0.0401(17) 0.0315(17) -0.0113(14) 0.0001(16) 0.0038(15)
N2 0.024(3) 0.0372(19) 0.0273(19) -0.0156(16) 0.0032(18) -0.0006(17)
O5 0.050(3) 0.0391(18) 0.0399(19) -0.0134(15) 0.0071(19) 0.0143(17)
O3 0.035(2) 0.0357(17) 0.0351(17) -0.0116(13) 0.0035(16) -0.0074(15)
O2 0.031(2) 0.0482(19) 0.0327(17) -0.0151(14) 0.0092(16) -0.0036(16)
C17 0.029(3) 0.030(2) 0.031(2) -0.0113(18) -0.003(2) -0.001(2)
N1 0.028(3) 0.0292(18) 0.035(2) -0.0141(16) 0.0009(19) 0.0008(17)
C7 0.022(3) 0.029(2) 0.029(2) -0.0123(18) 0.002(2) -0.0025(19)
C8 0.023(3) 0.031(2) 0.030(2) -0.0128(18) -0.001(2) -0.002(2)
C20 0.023(3) 0.033(2) 0.034(2) -0.0110(19) 0.003(2) -0.004(2)
C10 0.026(3) 0.035(2) 0.028(2) -0.0149(18) 0.000(2) -0.002(2)
C11 0.029(3) 0.034(2) 0.030(2) -0.0165(19) -0.002(2) 0.000(2)
C12 0.028(3) 0.034(2) 0.029(2) -0.0140(19) -0.002(2) -0.003(2)
C13 0.026(4) 0.037(2) 0.030(2) -0.0157(19) 0.004(2) -0.005(2)
C5 0.028(3) 0.035(2) 0.033(2) -0.0133(19) 0.001(2) 0.000(2)
C9 0.026(3) 0.033(2) 0.028(2) -0.0141(18) 0.000(2) -0.001(2)
C6 0.026(3) 0.030(2) 0.031(2) -0.0116(18) -0.003(2) -0.002(2)
C4 0.030(4) 0.033(2) 0.040(3) -0.014(2) -0.001(2) -0.001(2)
C16 0.044(4) 0.036(2) 0.031(2) -0.005(2) -0.002(2) -0.006(2)
C18 0.042(4) 0.066(3) 0.038(3) -0.032(3) 0.018(3) -0.016(3)
C21 0.047(4) 0.039(3) 0.039(3) -0.002(2) -0.005(3) 0.010(2)
C3 0.025(4) 0.033(2) 0.059(3) -0.024(2) 0.008(3) 0.005(2)
C15 0.042(4) 0.046(3) 0.029(2) -0.009(2) -0.001(2) -0.010(2)
C2 0.045(4) 0.035(3) 0.053(3) -0.014(2) 0.001(3) 0.006(2)
C1 0.034(4) 0.042(3) 0.063(4) -0.026(3) 0.009(3) -0.001(2)
C22 0.055(5) 0.058(3) 0.041(3) -0.007(3) -0.007(3) 0.007(3)
C14 0.037(4) 0.038(2) 0.040(3) -0.018(2) 0.003(3) 0.005(2)
C19 0.054(5) 0.084(4) 0.033(3) -0.025(3) 0.009(3) -0.012(3)
Cl1 0.0673(14) 0.053(3) 0.061(2) -0.015(2) -0.0046(12) -0.0070(19)
Cl2 0.115(4) 0.135(3) 0.077(2) -0.036(2) -0.009(2) 0.049(2)
C99 0.137(11) 0.065(9) 0.066(10) -0.026(8) -0.057(11) 0.019(8)
Cl1' 0.0673(14) 0.053(3) 0.061(2) -0.015(2) -0.0046(12) -0.0070(19)
Cl2' 0.115(4) 0.135(3) 0.077(2) -0.036(2) -0.009(2) 0.049(2)
C99' 0.137(11) 0.065(9) 0.066(10) -0.026(8) -0.057(11) 0.019(8)

loop_
_atom_type_symbol
_atom_type_description
_atom_type_scat_dispersion_real
_atom_type_scat_dispersion_imag
_atom_type_scat_source
C C 0.0181 0.0091 'International Tables Vol C Tables 4.2.6.8 and 6.1.1.4'
H H 0.0000 0.0000 'International Tables Vol C Tables 4.2.6.8 and 6.1.1.4'
N N 0.0311 0.0180 'International Tables Vol C Tables 4.2.6.8 and 6.1.1.4'
O O 0.0492 0.0322 'International Tables Vol C Tables 4.2.6.8 and 6.1.1.4'
S S 0.3331 0.5567 'International Tables Vol C Tables 4.2.6.8 and 6.1.1.4'
Cl Cl 0.3639 0.7018 'International Tables Vol C Tables 4.2.6.8 and 6.1.1.4'

loop_
_geom_angle_atom_site_label_1
_geom_angle_atom_site_label_2
_geom_angle_atom_site_label_3
_geom_angle
_geom_angle_publ_flag
C6 S2 C9 90.9(2) y
C14 S3 C11 91.8(2) y
C1 S1 C4 91.3(3) y
C20 O6 C21 114.9(4) y
C17 O4 C18 118.1(4) y
C12 O1 C16 112.2(4) y
C10 N2 C9 120.4(4) y
C13 O2 C15 112.5(4) y
O3 C17 O4 125.2(5) y
O3 C17 C7 124.1(4) y
O4 C17 C7 110.5(4) y
C5 N1 C6 122.4(4) y
C6 C7 C8 113.3(4) y
C6 C7 C17 119.1(5) y
C8 C7 C17 127.5(4) y
C9 C8 C7 112.3(4) y
C9 C8 C20 122.9(5) y
C7 C8 C20 124.7(4) y
O5 C20 O6 123.5(4) y
O5 C20 C8 125.9(4) y
O6 C20 C8 110.7(4) y
N2 C10 C11 122.9(4) y
N2 C10 H10 118.6 ?
C11 C10 H10 118.6 ?
C12 C11 C10 126.5(4) y
C12 C11 S3 110.1(4) y
C10 C11 S3 123.3(3) y
O1 C12 C11 123.3(5) y
O1 C12 C13 123.5(4) y
C11 C12 C13 113.2(4) y
C14 C13 O2 125.6(5) y
C14 C13 C12 112.2(4) y
O2 C13 C12 122.2(4) y
N1 C5 C4 120.6(5) y
N1 C5 H5 119.7 ?
C4 C5 H5 119.7 ?
N2 C9 C8 125.7(4) y
N2 C9 S2 122.8(3) y
C8 C9 S2 111.4(4) y
C7 C6 N1 122.3(4) y
C7 C6 S2 112.1(4) y
N1 C6 S2 125.6(3) y
C3 C4 C5 127.5(5) y
C3 C4 S1 112.6(4) y
C5 C4 S1 119.8(3) y
O1 C16 C15 110.8(4) y
O1 C16 H16A 109.5 ?
C15 C16 H16A 109.5 ?
O1 C16 H16B 109.5 ?
C15 C16 H16B 109.5 ?
H16A C16 H16B 108.1 ?
O4 C18 C19 111.5(5) y
O4 C18 H18A 109.3 ?
C19 C18 H18A 109.3 ?
O4 C18 H18B 109.3 ?
C19 C18 H18B 109.3 ?
H18A C18 H18B 108 ?
O6 C21 C22 108.3(5) y
O6 C21 H21A 110 ?
C22 C21 H21A 110 ?
O6 C21 H21B 110 ?
C22 C21 H21B 110 ?
H21A C21 H21B 108.4 ?
C4 C3 C2 108.7(5) y
C4 C3 H3 125.7 ?
C2 C3 H3 125.7 ?
O2 C15 C16 110.5(4) y
O2 C15 H15A 109.5 ?
C16 C15 H15A 109.5 ?
O2 C15 H15B 109.5 ?
C16 C15 H15B 109.5 ?
H15A C15 H15B 108.1 ?
C1 C2 C3 114.5(5) y
C1 C2 H2 122.7 ?
C3 C2 H2 122.7 ?
C2 C1 S1 112.8(5) y
C2 C1 H1 123.6 ?
S1 C1 H1 123.6 ?
C21 C22 H22A 109.5 ?
C21 C22 H22B 109.5 ?
H22A C22 H22B 109.5 ?
C21 C22 H22C 109.5 ?
H22A C22 H22C 109.5 ?
H22B C22 H22C 109.5 ?
C13 C14 S3 112.7(4) y
C13 C14 H14 123.7 ?
S3 C14 H14 123.7 ?
C18 C19 H19A 109.5 ?
C18 C19 H19B 109.5 ?
H19A C19 H19B 109.5 ?
C18 C19 H19C 109.5 ?
H19A C19 H19C 109.5 ?
H19B C19 H19C 109.5 ?
CL2 C99 CL1 117.30(11) y
CL2 C99 H99A 108 ?
CL1 C99 H99A 108 ?
CL2 C99 H99B 108 ?
CL1 C99 H99B 108 ?
H99A C99 H99B 107.2 ?
CL2' C99' CL1' 111.30(14) y
CL2' C99' H99C 109.4 ?
CL1' C99' H99C 109.4 ?
CL2' C99' H99D 109.4 ?
CL1' C99' H99D 109.4 ?
H99C C99' H99D 108 ?

loop_
_geom_bond_atom_site_label_1
_geom_bond_atom_site_label_2
_geom_bond_distance
_geom_bond_publ_flag
S2 C6 1.741(5) y
S2 C9 1.749(5) y
S3 C14 1.717(6) y
S3 C11 1.730(5) y
S1 C1 1.698(6) y
S1 C4 1.720(5) y
O6 C20 1.343(6) y
O6 C21 1.457(6) y
O4 C17 1.320(5) y
O4 C18 1.449(6) y
O1 C12 1.349(5) y
O1 C16 1.450(6) y
N2 C10 1.300(6) y
N2 C9 1.373(7) y
O5 C20 1.198(6) y
O3 C17 1.214(5) y
O2 C13 1.357(6) y
O2 C15 1.436(6) y
C17 C7 1.498(6) y
N1 C5 1.280(6) y
N1 C6 1.385(7) y
C7 C6 1.360(6) y
C7 C8 1.423(7) y
C8 C9 1.384(6) y
C8 C20 1.486(6) y
C10 C11 1.413(7) y
C10 H10 0.95 ?
C11 C12 1.386(6) y
C12 C13 1.422(7) y
C13 C14 1.348(7) y
C5 C4 1.436(7) y
C5 H5 0.95 ?
C4 C3 1.418(7) y
C16 C15 1.519(8) y
C16 H16a 0.99 ?
C16 H16b 0.99 ?
C18 C19 1.485(8) y
C18 H18a 0.99 ?
C18 H18b 0.99 ?
C21 C22 1.483(8) y
C21 H21a 0.99 ?
C21 H21b 0.99 ?
C3 C2 1.425(8) y
C3 H3 0.95 ?
C15 H15a 0.99 ?
C15 H15b 0.99 ?
C2 C1 1.353(8) y
C2 H2 0.95 ?
C1 H1 0.95 ?
C22 H22a 0.98 ?
C22 H22b 0.98 ?
C22 H22c 0.98 ?
C14 H14 0.95 ?
C19 H19a 0.98 ?
C19 H19b 0.98 ?
C19 H19c 0.98 ?
Cl1 C99 1.782(15) y
Cl2 C99 1.691(14) y
C99 H99a 0.99 ?
C99 H99b 0.99 ?
Cl1' C99' 1.797(17) y
Cl2' C99' 1.716(15) y
C99' H99c 0.99 ?
C99' H99d 0.99 ?

loop_
_geom_torsion_atom_site_label_1
_geom_torsion_atom_site_label_2
_geom_torsion_atom_site_label_3
_geom_torsion_atom_site_label_4
_geom_torsion
_geom_torsion_publ_flag
C18 O4 C17 O3 -5.7(7) y
C18 O4 C17 C7 169.6(4) y
O3 C17 C7 C6 106.9(5) y
O4 C17 C7 C6 -68.5(5) y
O3 C17 C7 C8 -69.6(7) y
O4 C17 C7 C8 115.0(5) y
C6 C7 C8 C9 0.3(5) y
C17 C7 C8 C9 177.0(4) y
C6 C7 C8 C20 175.7(4) y
C17 C7 C8 C20 -7.6(7) y
C21 O6 C20 O5 -0.9(7) y
C21 O6 C20 C8 178.6(4) y
C9 C8 C20 O5 -28.0(8) y
C7 C8 C20 O5 157.0(5) y
C9 C8 C20 O6 152.5(4) y
C7 C8 C20 O6 -22.4(6) y
C9 N2 C10 C11 179.0(4) y
N2 C10 C11 C12 -177.4(4) y
N2 C10 C11 S3 -1.6(6) y
C14 S3 C11 C12 -0.5(4) y
C14 S3 C11 C10 -176.9(4) y
C16 O1 C12 C11 165.6(4) y
C16 O1 C12 C13 -15.1(6) y
C10 C11 C12 O1 -3.8(7) y
S3 C11 C12 O1 179.9(3) y
C10 C11 C12 C13 176.8(4) y
S3 C11 C12 C13 0.6(5) y
C15 O2 C13 C14 162.8(5) y
C15 O2 C13 C12 -18.0(6) y
O1 C12 C13 C14 -179.7(4) y
C11 C12 C13 C14 -0.3(6) y
O1 C12 C13 O2 1.0(7) y
C11 C12 C13 O2 -179.6(4) y
C6 N1 C5 C4 -177.4(4) y
C10 N2 C9 C8 -177.2(4) y
C10 N2 C9 S2 0.1(6) y
C7 C8 C9 N2 177.4(4) y
C20 C8 C9 N2 1.9(7) y
C7 C8 C9 S2 -0.2(5) y
C20 C8 C9 S2 -175.6(3) y
C6 S2 C9 N2 -177.6(4) y
C6 S2 C9 C8 0.0(3) y
C8 C7 C6 N1 178.7(4) y
C17 C7 C6 N1 1.7(6) y
C8 C7 C6 S2 -0.4(5) y
C17 C7 C6 S2 -177.4(3) y
C5 N1 C6 C7 175.3(4) y
C5 N1 C6 S2 -5.7(6) y
C9 S2 C6 C7 0.2(4) y
C9 S2 C6 N1 -178.8(4) y
N1 C5 C4 C3 -178.3(5) y
N1 C5 C4 S1 1.7(6) y
C1 S1 C4 C3 -0.2(4) y
C1 S1 C4 C5 179.8(4) y
C12 O1 C16 C15 43.8(5) y
C17 O4 C18 C19 84.6(6) y
C20 O6 C21 C22 -170.0(5) y
C5 C4 C3 C2 -179.3(5) y
S1 C4 C3 C2 0.7(6) y
C13 O2 C15 C16 46.7(5) y
O1 C16 C15 O2 -61.7(5) y
C4 C3 C2 C1 -1.1(7) y
C3 C2 C1 S1 0.9(7) y
C4 S1 C1 C2 -0.4(5) y
O2 C13 C14 S3 179.2(3) y
C12 C13 C14 S3 -0.1(5) y
C11 S3 C14 C13 0.4(4) y
